data_4078193
loop_
_publ_author_name
'Kushwah, Nisha'
'Pal, Manoj K.'
'Wadawale, Amey'
'Sudarsan, V.'
'Manna, Debashree'
'Ghanty, Tapan K.'
'Jain, Vimal K.'

_publ_section_title
;
 Synthesis, Characterization, Photoluminescence, and Computational Studies
 of Monoorgano-Gallium and -Indium Complexes Containing Dianionic
 Tridentate ONE (E = O or S) Schiff Bases
;
_journal_issue 10
_journal_name_full Organometallics
_journal_page_first 3836
_journal_paper_doi 10.1021/om201030d
_journal_volume 31
_journal_year 2012
_chemical_formula_sum 'C32 H32 Cl4 Ga2 N2 O6'
_chemical_formula_weight 821.84
_chemical_name_systematic
;
 ?
;
_space_group_IT_number 2
_symmetry_cell_setting triclinic
_symmetry_Int_Tables_number 2
_symmetry_space_group_name_Hall '-P 1'
_symmetry_space_group_name_H-M 'P -1'
_atom_sites_solution_hydrogens geom
_atom_sites_solution_primary direct
_atom_sites_solution_secondary difmap
_audit_creation_method SHELXL-97
_cell_angle_alpha 95.25(4)
_cell_angle_beta 96.89(2)
_cell_angle_gamma 111.19(3)
_cell_formula_units_Z 1
_cell_length_a 7.711(2)
_cell_length_b 10.000(8)
_cell_length_c 11.826(3)
_cell_measurement_reflns_used 25
_cell_measurement_temperature 298(2)
_cell_measurement_theta_max 11.9
_cell_measurement_theta_min 8.0
_cell_volume 835.1(8)
_computing_cell_refinement WinAFC
_computing_data_collection WinAFC
_computing_data_reduction CrystalStructure
_computing_molecular_graphics 'Ortep 3 for Windows'
_computing_publication_material 'WinGX 1.70.01'
_computing_structure_refinement 'SHELXL-97 (Sheldrick, 1997)'
_computing_structure_solution SIR92
_diffrn_ambient_temperature 298(2)
_diffrn_measured_fraction_theta_full 0.959
_diffrn_measured_fraction_theta_max 0.959
_diffrn_measurement_device_type 'Rigaku AFC7S'
_diffrn_measurement_method \w-2\q
_diffrn_radiation_monochromator graphite
_diffrn_radiation_source 'fine-focus sealed tube'
_diffrn_radiation_type MoK\a
_diffrn_radiation_wavelength 0.71069
_diffrn_reflns_av_R_equivalents 0.0683
_diffrn_reflns_av_sigmaI/netI 0.0798
_diffrn_reflns_limit_h_max 10
_diffrn_reflns_limit_h_min -5
_diffrn_reflns_limit_k_max 12
_diffrn_reflns_limit_k_min -13
_diffrn_reflns_limit_l_max 15
_diffrn_reflns_limit_l_min -15
_diffrn_reflns_number 4825
_diffrn_reflns_theta_full 28.18
_diffrn_reflns_theta_max 28.18
_diffrn_reflns_theta_min 2.61
_diffrn_standards_decay_% 5.90
_diffrn_standards_interval_count 150
_diffrn_standards_number 3
_exptl_absorpt_coefficient_mu 1.980
_exptl_absorpt_correction_T_max 0.7555
_exptl_absorpt_correction_T_min 0.4377
_exptl_absorpt_correction_type psi-scan
_exptl_absorpt_process_details '(North, Phillips & Mathews, 1968)'
_exptl_crystal_colour orange
_exptl_crystal_density_diffrn 1.634
_exptl_crystal_density_method 'not measured'
_exptl_crystal_description plate
_exptl_crystal_F_000 416
_exptl_crystal_size_max 0.50
_exptl_crystal_size_mid 0.40
_exptl_crystal_size_min 0.15
_refine_diff_density_max 0.504
_refine_diff_density_min -0.685
_refine_diff_density_rms 0.088
_refine_ls_extinction_method none
_refine_ls_goodness_of_fit_ref 0.997
_refine_ls_hydrogen_treatment mixed
_refine_ls_matrix_type full
_refine_ls_number_parameters 212
_refine_ls_number_reflns 3943
_refine_ls_number_restraints 0
_refine_ls_restrained_S_all 0.997
_refine_ls_R_factor_all 0.0749
_refine_ls_R_factor_gt 0.0455
_refine_ls_shift/su_max 0.000
_refine_ls_shift/su_mean 0.000
_refine_ls_structure_factor_coef Fsqd
_refine_ls_weighting_details 'calc w=1/[\s^2^(Fo^2^)+(0.0571P)^2^+0.5435P] where P=(Fo^2^+2Fc^2^)/3'
_refine_ls_weighting_scheme calc
_refine_ls_wR_factor_gt 0.1147
_refine_ls_wR_factor_ref 0.1286
_reflns_number_gt 2964
_reflns_number_total 3943
_reflns_threshold_expression >2sigma(I)
_cod_data_source_file om201030d_si_001.cif
_cod_data_source_block '[MeGa(-O(2-C6H3OMe-3)-CH-N(2-C6H4)-O-)]'
_cod_original_cell_volume 835.1(7)
_cod_database_code 4078193

loop_
_symmetry_equiv_pos_as_xyz
'x, y, z'
'-x, -y, -z'

loop_
_atom_site_label
_atom_site_type_symbol
_atom_site_fract_x
_atom_site_fract_y
_atom_site_fract_z
_atom_site_U_iso_or_equiv
_atom_site_adp_type
_atom_site_occupancy
_atom_site_symmetry_multiplicity
_atom_site_calc_flag
_atom_site_refinement_flags
Ga1 Ga 0.65955(6) 0.61602(4) 0.44387(3) 0.03325(13) Uani 1 1 d .
Cl1 Cl 0.5134(3) 0.68775(19) 0.97176(17) 0.1068(6) Uani 1 1 d .
Cl2 Cl 0.8846(3) 0.8686(2) 1.0892(2) 0.1405(10) Uani 1 1 d .
O1 O 0.6524(4) 0.7733(3) 0.3718(2) 0.0452(6) Uani 1 1 d .
O2 O 0.6113(4) 0.4704(2) 0.5674(2) 0.0365(5) Uani 1 1 d .
O3 O 0.5381(5) 0.9280(3) 0.2422(3) 0.0601(8) Uani 1 1 d .
N1 N 0.7929(4) 0.7421(3) 0.5927(3) 0.0355(6) Uani 1 1 d .
C1 C 0.6899(5) 0.9044(3) 0.4179(3) 0.0355(7) Uani 1 1 d .
C2 C 0.7826(5) 0.9602(3) 0.5312(3) 0.0371(8) Uani 1 1 d .
C8 C 0.7331(5) 0.5258(4) 0.6662(3) 0.0348(7) Uani 1 1 d .
C5 C 0.6752(6) 1.1322(4) 0.3928(4) 0.0524(11) Uani 1 1 d .
H5 H 0.6391 1.1920 0.3476 0.063 Uiso 1 1 calc R
C3 C 0.8244(6) 1.1057(4) 0.5732(4) 0.0492(10) Uani 1 1 d .
H3 H 0.8875 1.1445 0.6478 0.059 Uiso 1 1 calc R
C9 C 0.7601(6) 0.4457(4) 0.7507(3) 0.0442(9) Uani 1 1 d .
H9 H 0.6878 0.3470 0.7417 0.053 Uiso 1 1 calc R
C7 C 0.8320(5) 0.8790(4) 0.6101(3) 0.0383(8) Uani 1 1 d .
C6 C 0.6330(6) 0.9928(4) 0.3495(4) 0.0441(9) Uani 1 1 d .
C13 C 0.8392(5) 0.6725(4) 0.6827(3) 0.0360(7) Uani 1 1 d .
C12 C 0.9734(6) 0.7348(5) 0.7801(3) 0.0478(9) Uani 1 1 d .
H12 H 1.0471 0.8333 0.7894 0.057 Uiso 1 1 calc R
C4 C 0.7720(6) 1.1881(4) 0.5042(5) 0.0559(11) Uani 1 1 d .
H4 H 0.8011 1.2851 0.5314 0.067 Uiso 1 1 calc R
C11 C 1.0003(6) 0.6545(5) 0.8634(4) 0.0534(10) Uani 1 1 d .
H11 H 1.0902 0.6977 0.9292 0.064 Uiso 1 1 calc R
C10 C 0.8926(7) 0.5100(5) 0.8481(4) 0.0536(10) Uani 1 1 d .
H10 H 0.9090 0.4542 0.9041 0.064 Uiso 1 1 calc R
C15 C 0.4704(9) 1.0083(6) 0.1707(5) 0.0747(16) Uani 1 1 d .
H15A H 0.4070 0.9490 0.0983 0.112 Uiso 1 1 calc R
H15B H 0.5741 1.0913 0.1580 0.112 Uiso 1 1 calc R
H15C H 0.3838 1.0398 0.2066 0.112 Uiso 1 1 calc R
C14 C 0.7686(7) 0.5198(4) 0.3420(4) 0.0511(10) Uani 1 1 d .
H14A H 0.7778 0.4365 0.3726 0.077 Uiso 1 1 calc R
H14B H 0.8922 0.5853 0.3349 0.077 Uiso 1 1 calc R
H14C H 0.6904 0.4896 0.2676 0.077 Uiso 1 1 calc R
C1S C 0.6879(9) 0.7170(6) 1.0887(5) 0.0771(16) Uani 1 1 d .
H1S1 H 0.6378 0.7267 1.1590 0.093 Uiso 1 1 calc R
H1S2 H 0.7234 0.6333 1.0876 0.093 Uiso 1 1 calc R
H7 H 0.903(5) 0.929(4) 0.681(3) 0.030(9) Uiso 1 1 d .

loop_
_atom_site_aniso_label
_atom_site_aniso_U_11
_atom_site_aniso_U_22
_atom_site_aniso_U_33
_atom_site_aniso_U_23
_atom_site_aniso_U_13
_atom_site_aniso_U_12
Ga1 0.0432(2) 0.02402(18) 0.0318(2) 0.00397(13) 0.00360(14) 0.01263(14)
Cl1 0.1298(16) 0.0799(10) 0.0946(12) 0.0184(9) -0.0250(11) 0.0326(10)
Cl2 0.1233(17) 0.1088(15) 0.1287(18) -0.0463(13) 0.0467(14) -0.0206(12)
O1 0.0674(18) 0.0256(11) 0.0392(14) 0.0044(10) 0.0001(12) 0.0164(12)
O2 0.0451(14) 0.0291(11) 0.0306(12) 0.0073(9) -0.0013(10) 0.0102(10)
O3 0.086(2) 0.0438(15) 0.0535(19) 0.0168(14) 0.0001(16) 0.0297(16)
N1 0.0376(15) 0.0302(14) 0.0367(16) 0.0040(12) 0.0054(12) 0.0109(12)
C1 0.0388(18) 0.0246(14) 0.044(2) 0.0106(14) 0.0139(15) 0.0101(13)
C2 0.0366(18) 0.0249(15) 0.049(2) 0.0034(14) 0.0116(15) 0.0097(13)
C8 0.0361(17) 0.0363(17) 0.0330(17) 0.0062(14) 0.0037(14) 0.0151(14)
C5 0.057(2) 0.0307(18) 0.080(3) 0.022(2) 0.020(2) 0.0217(17)
C3 0.051(2) 0.0274(17) 0.065(3) 0.0004(17) 0.015(2) 0.0100(16)
C9 0.053(2) 0.0427(19) 0.0363(19) 0.0107(16) 0.0023(17) 0.0173(17)
C7 0.0379(18) 0.0306(16) 0.042(2) 0.0005(14) 0.0072(15) 0.0090(14)
C6 0.048(2) 0.0310(17) 0.057(2) 0.0162(17) 0.0143(18) 0.0159(15)
C13 0.0392(18) 0.0366(17) 0.0335(17) 0.0044(14) 0.0050(14) 0.0163(14)
C12 0.050(2) 0.048(2) 0.037(2) -0.0011(17) -0.0043(17) 0.0137(18)
C4 0.059(3) 0.0253(17) 0.084(3) 0.0063(19) 0.020(2) 0.0149(17)
C11 0.052(2) 0.062(3) 0.039(2) 0.0075(19) -0.0064(18) 0.017(2)
C10 0.061(3) 0.061(3) 0.039(2) 0.0154(19) -0.0037(19) 0.025(2)
C15 0.096(4) 0.075(3) 0.071(3) 0.037(3) 0.008(3) 0.048(3)
C14 0.072(3) 0.0364(19) 0.051(2) 0.0068(17) 0.019(2) 0.0247(19)
C1S 0.094(4) 0.059(3) 0.069(3) 0.002(3) 0.001(3) 0.023(3)

loop_
_atom_type_symbol
_atom_type_description
_atom_type_scat_dispersion_real
_atom_type_scat_dispersion_imag
_atom_type_scat_source
C C 0.0033 0.0016 'International Tables Vol C Tables 4.2.6.8 and 6.1.1.4'
H H 0.0000 0.0000 'International Tables Vol C Tables 4.2.6.8 and 6.1.1.4'
N N 0.0061 0.0033 'International Tables Vol C Tables 4.2.6.8 and 6.1.1.4'
O O 0.0106 0.0060 'International Tables Vol C Tables 4.2.6.8 and 6.1.1.4'
Ga Ga 0.2307 1.6083 'International Tables Vol C Tables 4.2.6.8 and 6.1.1.4'
Cl Cl 0.1484 0.1585 'International Tables Vol C Tables 4.2.6.8 and 6.1.1.4'

loop_
_geom_angle_atom_site_label_1
_geom_angle_atom_site_label_2
_geom_angle_atom_site_label_3
_geom_angle
_geom_angle_site_symmetry_1
_geom_angle_site_symmetry_3
O1 Ga1 C14 103.73(16) . .
O1 Ga1 O2 93.55(12) . 2_666
C14 Ga1 O2 115.89(17) . 2_666
O1 Ga1 N1 92.64(13) . .
C14 Ga1 N1 125.58(17) . .
O2 Ga1 N1 114.35(12) 2_666 .
O1 Ga1 O2 157.84(12) . .
C14 Ga1 O2 98.33(15) . .
O2 Ga1 O2 74.70(11) 2_666 .
N1 Ga1 O2 75.94(11) . .
C1 O1 Ga1 128.5(3) . .
C8 O2 Ga1 124.8(2) . 2_666
C8 O2 Ga1 112.5(2) . .
Ga1 O2 Ga1 105.30(11) 2_666 .
C6 O3 C15 118.8(4) . .
C7 N1 C13 119.9(3) . .
C7 N1 Ga1 123.7(3) . .
C13 N1 Ga1 116.4(2) . .
O1 C1 C6 117.0(4) . .
O1 C1 C2 123.3(3) . .
C6 C1 C2 119.7(3) . .
C3 C2 C7 115.7(4) . .
C3 C2 C1 119.7(4) . .
C7 C2 C1 124.6(3) . .
O2 C8 C9 124.3(3) . .
O2 C8 C13 117.2(3) . .
C9 C8 C13 118.5(3) . .
C6 C5 C4 121.0(4) . .
C6 C5 H5 119.5 . .
C4 C5 H5 119.5 . .
C4 C3 C2 118.9(4) . .
C4 C3 H3 120.5 . .
C2 C3 H3 120.5 . .
C10 C9 C8 120.8(4) . .
C10 C9 H9 119.6 . .
C8 C9 H9 119.6 . .
N1 C7 C2 125.9(4) . .
N1 C7 H7 117(2) . .
C2 C7 H7 117(2) . .
C5 C6 O3 125.4(4) . .
C5 C6 C1 119.0(4) . .
O3 C6 C1 115.7(3) . .
C8 C13 C12 119.9(3) . .
C8 C13 N1 112.8(3) . .
C12 C13 N1 127.3(3) . .
C11 C12 C13 121.3(4) . .
C11 C12 H12 119.4 . .
C13 C12 H12 119.4 . .
C3 C4 C5 121.7(4) . .
C3 C4 H4 119.2 . .
C5 C4 H4 119.2 . .
C12 C11 C10 118.7(4) . .
C12 C11 H11 120.7 . .
C10 C11 H11 120.7 . .
C11 C10 C9 120.8(4) . .
C11 C10 H10 119.6 . .
C9 C10 H10 119.6 . .
O3 C15 H15A 109.5 . .
O3 C15 H15B 109.5 . .
H15A C15 H15B 109.5 . .
O3 C15 H15C 109.5 . .
H15A C15 H15C 109.5 . .
H15B C15 H15C 109.5 . .
Ga1 C14 H14A 109.5 . .
Ga1 C14 H14B 109.5 . .
H14A C14 H14B 109.5 . .
Ga1 C14 H14C 109.5 . .
H14A C14 H14C 109.5 . .
H14B C14 H14C 109.5 . .
Cl2 C1S Cl1 112.9(4) . .
Cl2 C1S H1S1 109.0 . .
Cl1 C1S H1S1 109.0 . .
Cl2 C1S H1S2 109.0 . .
Cl1 C1S H1S2 109.0 . .
H1S1 C1S H1S2 107.8 . .

loop_
_geom_bond_atom_site_label_1
_geom_bond_atom_site_label_2
_geom_bond_distance
_geom_bond_site_symmetry_2
Ga1 O1 1.870(3) .
Ga1 C14 1.924(4) .
Ga1 O2 1.932(3) 2_666
Ga1 N1 1.992(3) .
Ga1 O2 2.126(3) .
Cl1 C1S 1.733(6) .
Cl2 C1S 1.712(6) .
O1 C1 1.287(4) .
O2 C8 1.341(4) .
O2 Ga1 1.932(3) 2_666
O3 C6 1.359(5) .
O3 C15 1.398(5) .
N1 C7 1.282(5) .
N1 C13 1.402(5) .
C1 C6 1.399(5) .
C1 C2 1.401(5) .
C2 C3 1.399(5) .
C2 C7 1.398(5) .
C8 C9 1.378(5) .
C8 C13 1.379(5) .
C5 C6 1.347(5) .
C5 C4 1.390(7) .
C5 H5 0.9300 .
C3 C4 1.339(6) .
C3 H3 0.9300 .
C9 C10 1.375(6) .
C9 H9 0.9300 .
C7 H7 0.93(4) .
C13 C12 1.380(5) .
C12 C11 1.369(6) .
C12 H12 0.9300 .
C4 H4 0.9300 .
C11 C10 1.364(7) .
C11 H11 0.9300 .
C10 H10 0.9300 .
C15 H15A 0.9600 .
C15 H15B 0.9600 .
C15 H15C 0.9600 .
C14 H14A 0.9600 .
C14 H14B 0.9600 .
C14 H14C 0.9600 .
C1S H1S1 0.9700 .
C1S H1S2 0.9700 .

loop_
_geom_torsion_atom_site_label_1
_geom_torsion_atom_site_label_2
_geom_torsion_atom_site_label_3
_geom_torsion_atom_site_label_4
_geom_torsion
_geom_torsion_site_symmetry_1
_geom_torsion_site_symmetry_4
C14 Ga1 O1 C1 -139.3(3) . .
O2 Ga1 O1 C1 102.9(3) 2_666 .
N1 Ga1 O1 C1 -11.7(3) . .
O2 Ga1 O1 C1 46.2(5) . .
O1 Ga1 O2 C8 -79.0(4) . .
C14 Ga1 O2 C8 106.4(3) . .
O2 Ga1 O2 C8 -138.9(3) 2_666 .
N1 Ga1 O2 C8 -18.3(2) . .
O1 Ga1 O2 Ga1 59.9(3) . 2_666
C14 Ga1 O2 Ga1 -114.67(18) . 2_666
O2 Ga1 O2 Ga1 0.0 2_666 2_666
N1 Ga1 O2 Ga1 120.61(14) . 2_666
O1 Ga1 N1 C7 3.4(3) . .
C14 Ga1 N1 C7 112.4(3) . .
O2 Ga1 N1 C7 -91.7(3) 2_666 .
O2 Ga1 N1 C7 -157.4(3) . .
O1 Ga1 N1 C13 -178.7(3) . .
C14 Ga1 N1 C13 -69.7(3) . .
O2 Ga1 N1 C13 86.2(3) 2_666 .
O2 Ga1 N1 C13 20.5(2) . .
Ga1 O1 C1 C6 -165.7(3) . .
Ga1 O1 C1 C2 14.0(5) . .
O1 C1 C2 C3 177.6(4) . .
C6 C1 C2 C3 -2.7(5) . .
O1 C1 C2 C7 -5.2(6) . .
C6 C1 C2 C7 174.5(4) . .
Ga1 O2 C8 C9 64.9(4) 2_666 .
Ga1 O2 C8 C9 -165.7(3) . .
Ga1 O2 C8 C13 -115.9(3) 2_666 .
Ga1 O2 C8 C13 13.5(4) . .
C7 C2 C3 C4 -176.5(4) . .
C1 C2 C3 C4 1.0(6) . .
O2 C8 C9 C10 177.8(4) . .
C13 C8 C9 C10 -1.4(6) . .
C13 N1 C7 C2 -175.3(3) . .
Ga1 N1 C7 C2 2.6(5) . .
C3 C2 C7 N1 173.9(4) . .
C1 C2 C7 N1 -3.4(6) . .
C4 C5 C6 O3 179.6(4) . .
C4 C5 C6 C1 -0.7(6) . .
C15 O3 C6 C5 -2.8(7) . .
C15 O3 C6 C1 177.5(4) . .
O1 C1 C6 C5 -177.7(4) . .
C2 C1 C6 C5 2.6(6) . .
O1 C1 C6 O3 2.0(5) . .
C2 C1 C6 O3 -177.7(3) . .
O2 C8 C13 C12 -176.9(3) . .
C9 C8 C13 C12 2.3(5) . .
O2 C8 C13 N1 3.1(5) . .
C9 C8 C13 N1 -177.6(3) . .
C7 N1 C13 C8 158.1(3) . .
Ga1 N1 C13 C8 -20.0(4) . .
C7 N1 C13 C12 -21.9(6) . .
Ga1 N1 C13 C12 160.1(3) . .
C8 C13 C12 C11 -2.0(6) . .
N1 C13 C12 C11 178.0(4) . .
C2 C3 C4 C5 0.9(6) . .
C6 C5 C4 C3 -1.0(7) . .
C13 C12 C11 C10 0.7(7) . .
C12 C11 C10 C9 0.3(7) . .
C8 C9 C10 C11 0.1(7) . .
